data_7205808
loop_
_publ_author_name
'Singh, Udai P.'
'Kashyap, Sujata'
'Singh, Hari Ji'
'Butcher, Ray J.'

_publ_section_title
;
 Anion directed supramolecular architecture of pyrazole based ionic
 salts
;
_journal_issue 12
_journal_name_full CrystEngComm
_journal_page_first 4110
_journal_paper_doi 10.1039/c0ce00820f
_journal_volume 13
_journal_year 2011
_chemical_formula_moiety 'C15 H13 N2, C H4 O, Cl O4, H2 O'
_chemical_formula_sum 'C16 H19 Cl N2 O6'
_chemical_formula_weight 370.78
_chemical_name_systematic
;
?
;
_space_group_IT_number 61
_symmetry_cell_setting orthorhombic
_symmetry_space_group_name_Hall '-P 2ac 2ab'
_symmetry_space_group_name_H-M 'P b c a'
_atom_sites_solution_hydrogens geom
_atom_sites_solution_primary direct
_atom_sites_solution_secondary difmap
_audit_creation_method SHELXL-97
_cell_angle_alpha 90.00
_cell_angle_beta 90.00
_cell_angle_gamma 90.00
_cell_formula_units_Z 8
_cell_length_a 18.4041(17)
_cell_length_b 8.4011(7)
_cell_length_c 22.587(2)
_cell_measurement_reflns_used 115
_cell_measurement_temperature 123(2)
_cell_measurement_theta_max 26.68
_cell_measurement_theta_min 1.80
_cell_volume 3492.3(5)
_computing_cell_refinement 'Bruker XSCANS'
_computing_data_collection 'Bruker XSCANS'
_computing_data_reduction 'Bruker SHELXTL'
_computing_molecular_graphics 'Bruker SHELXTL'
_computing_publication_material 'Bruker SHELXTL'
_computing_structure_refinement 'SHELXL-97 (Sheldrick, 1997)'
_computing_structure_solution 'SHELXS-97 (Sheldrick, 1990)'
_diffrn_ambient_temperature 123(2)
_diffrn_measured_fraction_theta_full 0.999
_diffrn_measured_fraction_theta_max 0.996
_diffrn_measurement_device_type 'Bruker Apex 2 CCD Diffractometer'
_diffrn_measurement_method '\w scans'
_diffrn_radiation_monochromator graphite
_diffrn_radiation_source 'fine-focus sealed tube'
_diffrn_radiation_type MoK\a
_diffrn_radiation_wavelength 0.71073
_diffrn_reflns_av_R_equivalents 0.0873
_diffrn_reflns_av_sigmaI/netI 0.0372
_diffrn_reflns_limit_h_max 23
_diffrn_reflns_limit_h_min -23
_diffrn_reflns_limit_k_max 10
_diffrn_reflns_limit_k_min -10
_diffrn_reflns_limit_l_max 28
_diffrn_reflns_limit_l_min -27
_diffrn_reflns_number 57975
_diffrn_reflns_theta_full 25.00
_diffrn_reflns_theta_max 26.68
_diffrn_reflns_theta_min 2.81
_exptl_absorpt_coefficient_mu 0.254
_exptl_absorpt_correction_T_max 0.963
_exptl_absorpt_correction_T_min 0.953
_exptl_absorpt_correction_type multi-scan
_exptl_absorpt_process_details 'Sadabs (Sheldrick, 1996)'
_exptl_crystal_colour colourless
_exptl_crystal_density_diffrn 1.410
_exptl_crystal_density_method 'not measured'
_exptl_crystal_description block
_exptl_crystal_F_000 1552
_exptl_crystal_size_max 0.19
_exptl_crystal_size_mid 0.16
_exptl_crystal_size_min 0.15
_refine_diff_density_max 1.052
_refine_diff_density_min -1.183
_refine_diff_density_rms 0.097
_refine_ls_extinction_method none
_refine_ls_goodness_of_fit_ref 1.056
_refine_ls_hydrogen_treatment mixed
_refine_ls_matrix_type full
_refine_ls_number_parameters 272
_refine_ls_number_reflns 3687
_refine_ls_number_restraints 71
_refine_ls_restrained_S_all 1.139
_refine_ls_R_factor_all 0.1002
_refine_ls_R_factor_gt 0.0727
_refine_ls_shift/su_max 0.001
_refine_ls_shift/su_mean 0.000
_refine_ls_structure_factor_coef Fsqd
_refine_ls_weighting_details 'calc w=1/[\s^2^(Fo^2^)+(0.1348P)^2^+6.1477P] where P=(Fo^2^+2Fc^2^)/3'
_refine_ls_weighting_scheme calc
_refine_ls_wR_factor_gt 0.2103
_refine_ls_wR_factor_ref 0.2369
_reflns_number_gt 2640
_reflns_number_total 3687
_reflns_threshold_expression >2sigma(I)
_cod_data_source_file c0ce00820f.txt
_cod_data_source_block ups894
_cod_database_code 7205808

loop_
_symmetry_equiv_pos_as_xyz
'x, y, z'
'-x+1/2, -y, z+1/2'
'-x, y+1/2, -z+1/2'
'x+1/2, -y+1/2, -z'
'-x, -y, -z'
'x-1/2, y, -z-1/2'
'x, -y-1/2, z-1/2'
'-x-1/2, y-1/2, z'

loop_
_atom_site_label
_atom_site_type_symbol
_atom_site_fract_x
_atom_site_fract_y
_atom_site_fract_z
_atom_site_U_iso_or_equiv
_atom_site_adp_type
_atom_site_occupancy
_atom_site_symmetry_multiplicity
_atom_site_calc_flag
_atom_site_refinement_flags
_atom_site_disorder_assembly
_atom_site_disorder_group
Cl1 Cl 0.47523(5) -0.08725(13) 0.38309(4) 0.0376(4) Uani 1 1 d D . .
O1A O 0.4541(3) -0.2386(4) 0.4031(2) 0.051(2) Uani 0.608(8) 1 d PDU A 1
O2A O 0.5306(2) -0.0284(5) 0.4197(2) 0.064(2) Uani 0.608(8) 1 d PDU A 1
O3A O 0.4155(2) 0.0156(6) 0.3846(3) 0.114(4) Uani 0.608(8) 1 d PDU A 1
O4A O 0.5012(4) -0.0995(8) 0.32484(15) 0.132(4) Uani 0.608(8) 1 d PDU A 1
O1B O 0.4671(4) -0.2510(4) 0.3930(3) 0.040(3) Uani 0.392(8) 1 d PDU A 2
O2B O 0.4253(3) -0.0373(9) 0.3401(3) 0.064(3) Uani 0.392(8) 1 d PDU A 2
O3B O 0.4621(5) -0.0045(8) 0.4361(2) 0.091(5) Uani 0.392(8) 1 d PDU A 2
O4B O 0.5460(2) -0.0555(10) 0.3637(4) 0.092(5) Uani 0.392(8) 1 d PDU A 2
O1S O 0.53975(16) 0.5050(4) 0.33824(16) 0.0486(9) Uani 1 1 d . . .
H1S H 0.5164 0.5774 0.3555 0.073 Uiso 1 1 calc R . .
O1W O 0.55425(15) 0.2661(4) 0.47191(12) 0.0328(7) Uani 1 1 d D . .
H1W1 H 0.554(3) 0.259(6) 0.5078(9) 0.049 Uiso 1 1 d D . .
H1W2 H 0.533(3) 0.186(4) 0.4598(17) 0.049 Uiso 1 1 d D . .
N1 N 0.67475(16) 0.4246(3) 0.36951(13) 0.0227(7) Uani 1 1 d . . .
H1A H 0.6338 0.4625 0.3553 0.027 Uiso 1 1 calc R . .
N2 N 0.68061(16) 0.3302(3) 0.41708(13) 0.0229(7) Uani 1 1 d . . .
H2B H 0.6441 0.2958 0.4387 0.028 Uiso 1 1 calc R . .
C1 C 0.74099(19) 0.4523(4) 0.34692(15) 0.0225(7) Uani 1 1 d . . .
C2 C 0.79063(19) 0.3722(4) 0.38261(14) 0.0219(7) Uani 1 1 d . . .
H2A H 0.8419 0.3700 0.3777 0.026 Uiso 1 1 calc R . .
C3 C 0.75107(19) 0.2962(4) 0.42667(14) 0.0208(7) Uani 1 1 d . . .
C4 C 0.77611(19) 0.1982(4) 0.47635(14) 0.0214(7) Uani 1 1 d . . .
C5 C 0.72748(19) 0.1125(4) 0.51172(15) 0.0232(7) Uani 1 1 d . . .
H5A H 0.6769 0.1159 0.5034 0.028 Uiso 1 1 calc R . .
C6 C 0.7529(2) 0.0229(4) 0.55880(15) 0.0254(8) Uani 1 1 d . . .
H6A H 0.7197 -0.0344 0.5829 0.031 Uiso 1 1 calc R . .
C7 C 0.8270(2) 0.0168(5) 0.57081(16) 0.0284(8) Uani 1 1 d . . .
H7A H 0.8445 -0.0452 0.6030 0.034 Uiso 1 1 calc R . .
C8 C 0.8751(2) 0.1009(5) 0.53583(16) 0.0290(8) Uani 1 1 d . . .
H8A H 0.9256 0.0966 0.5441 0.035 Uiso 1 1 calc R . .
C9 C 0.85010(19) 0.1916(4) 0.48875(16) 0.0258(8) Uani 1 1 d . . .
H9A H 0.8835 0.2492 0.4649 0.031 Uiso 1 1 calc R . .
C10 C 0.7538(2) 0.5502(4) 0.29412(15) 0.0227(7) Uani 1 1 d . . .
C11 C 0.6964(2) 0.6011(4) 0.25777(16) 0.0286(8) Uani 1 1 d . . .
H11A H 0.6478 0.5726 0.2670 0.034 Uiso 1 1 calc R . .
C12 C 0.7112(2) 0.6935(5) 0.20819(17) 0.0338(9) Uani 1 1 d . . .
H12A H 0.6726 0.7278 0.1834 0.041 Uiso 1 1 calc R . .
C13 C 0.7820(2) 0.7356(5) 0.19483(17) 0.0329(9) Uani 1 1 d . . .
H13A H 0.7918 0.7994 0.1610 0.040 Uiso 1 1 calc R . .
C14 C 0.8383(2) 0.6854(5) 0.23044(16) 0.0322(9) Uani 1 1 d . . .
H14A H 0.8868 0.7146 0.2210 0.039 Uiso 1 1 calc R . .
C15 C 0.8246(2) 0.5929(4) 0.27982(16) 0.0275(8) Uani 1 1 d . . .
H15A H 0.8637 0.5584 0.3041 0.033 Uiso 1 1 calc R . .
C1S C 0.4904(3) 0.3827(8) 0.3192(3) 0.0596(15) Uani 1 1 d . . .
H1S1 H 0.5166 0.2815 0.3159 0.089 Uiso 1 1 calc R . .
H1S2 H 0.4699 0.4114 0.2807 0.089 Uiso 1 1 calc R . .
H1S3 H 0.4511 0.3718 0.3483 0.089 Uiso 1 1 calc R . .

loop_
_atom_site_aniso_label
_atom_site_aniso_U_11
_atom_site_aniso_U_22
_atom_site_aniso_U_33
_atom_site_aniso_U_23
_atom_site_aniso_U_13
_atom_site_aniso_U_12
Cl1 0.0287(5) 0.0453(7) 0.0387(6) 0.0058(5) -0.0075(4) -0.0125(4)
O1A 0.080(5) 0.048(4) 0.026(3) -0.006(3) 0.030(3) -0.017(4)
O2A 0.046(3) 0.034(3) 0.111(5) -0.026(3) -0.046(3) 0.008(2)
O3A 0.048(4) 0.088(6) 0.206(9) 0.025(6) -0.017(5) 0.023(4)
O4A 0.180(8) 0.156(8) 0.061(5) -0.033(5) 0.038(5) -0.106(7)
O1B 0.050(5) 0.032(5) 0.037(5) -0.014(4) 0.023(4) 0.014(4)
O2B 0.055(6) 0.056(6) 0.080(7) 0.007(5) -0.035(5) 0.012(4)
O3B 0.143(10) 0.070(7) 0.059(6) -0.001(5) 0.005(6) -0.055(6)
O4B 0.034(5) 0.111(8) 0.131(9) 0.068(7) 0.021(5) 0.012(5)
O1S 0.0346(16) 0.054(2) 0.057(2) -0.0029(17) -0.0074(14) 0.0119(14)
O1W 0.0281(14) 0.0359(16) 0.0345(15) -0.0022(13) 0.0041(12) -0.0071(12)
N1 0.0235(15) 0.0217(15) 0.0228(14) 0.0010(12) -0.0007(11) 0.0017(12)
N2 0.0255(15) 0.0212(16) 0.0221(14) 0.0007(12) 0.0027(12) -0.0010(12)
C1 0.0295(18) 0.0164(17) 0.0215(16) -0.0054(13) 0.0019(13) 0.0001(14)
C2 0.0249(17) 0.0200(17) 0.0206(16) 0.0005(14) 0.0035(13) -0.0001(14)
C3 0.0251(16) 0.0168(16) 0.0204(16) -0.0046(13) 0.0008(13) 0.0011(13)
C4 0.0273(17) 0.0171(16) 0.0200(16) -0.0035(13) 0.0037(13) 0.0009(14)
C5 0.0243(17) 0.0211(17) 0.0242(17) -0.0022(14) 0.0036(13) -0.0003(14)
C6 0.0323(18) 0.0219(18) 0.0221(17) -0.0001(14) 0.0049(14) -0.0014(15)
C7 0.037(2) 0.0236(19) 0.0243(18) 0.0021(15) -0.0017(15) -0.0008(16)
C8 0.0279(18) 0.030(2) 0.0293(18) 0.0016(16) -0.0023(15) 0.0015(15)
C9 0.0263(18) 0.0244(19) 0.0267(18) 0.0023(15) 0.0026(14) -0.0036(14)
C10 0.0345(19) 0.0147(16) 0.0189(16) -0.0028(13) 0.0028(14) 0.0008(14)
C11 0.034(2) 0.0249(19) 0.0264(18) -0.0010(15) -0.0039(15) 0.0018(15)
C12 0.050(2) 0.026(2) 0.0260(19) 0.0002(16) -0.0080(17) 0.0078(18)
C13 0.055(3) 0.0216(19) 0.0220(18) -0.0006(15) 0.0039(17) 0.0032(18)
C14 0.042(2) 0.028(2) 0.0261(18) 0.0010(16) 0.0063(16) -0.0028(17)
C15 0.035(2) 0.026(2) 0.0220(17) -0.0003(15) 0.0033(14) 0.0003(15)
C1S 0.040(3) 0.079(4) 0.059(3) -0.014(3) -0.002(2) 0.010(3)

loop_
_atom_type_symbol
_atom_type_description
_atom_type_scat_dispersion_real
_atom_type_scat_dispersion_imag
_atom_type_scat_source
C C 0.0033 0.0016 'International Tables Vol C Tables 4.2.6.8 and 6.1.1.4'
H H 0.0000 0.0000 'International Tables Vol C Tables 4.2.6.8 and 6.1.1.4'
N N 0.0061 0.0033 'International Tables Vol C Tables 4.2.6.8 and 6.1.1.4'
O O 0.0106 0.0060 'International Tables Vol C Tables 4.2.6.8 and 6.1.1.4'
Cl Cl 0.1484 0.1585 'International Tables Vol C Tables 4.2.6.8 and 6.1.1.4'

loop_
_geom_angle_atom_site_label_1
_geom_angle_atom_site_label_2
_geom_angle_atom_site_label_3
_geom_angle
_geom_angle_site_symmetry_1
_geom_angle_site_symmetry_3
_geom_angle_publ_flag
O3A Cl1 O4B 128.4(5) . . ?
O3A Cl1 O2A 109.80(10) . . ?
O4B Cl1 O2A 56.1(4) . . ?
O3A Cl1 O2B 46.9(4) . . ?
O4B Cl1 O2B 109.63(10) . . ?
O2A Cl1 O2B 141.2(4) . . ?
O3A Cl1 O1B 121.2(5) . . ?
O4B Cl1 O1B 109.66(10) . . ?
O2A Cl1 O1B 109.2(4) . . ?
O2B Cl1 O1B 109.54(10) . . ?
O3A Cl1 O4A 109.63(10) . . ?
O4B Cl1 O4A 53.4(4) . . ?
O2A Cl1 O4A 109.35(10) . . ?
O2B Cl1 O4A 66.1(4) . . ?
O1B Cl1 O4A 96.6(4) . . ?
O3A Cl1 O1A 109.49(10) . . ?
O4B Cl1 O1A 122.1(5) . . ?
O2A Cl1 O1A 109.32(9) . . ?
O2B Cl1 O1A 108.2(4) . . ?
O1B Cl1 O1A 14.1(5) . . ?
O4A Cl1 O1A 109.23(10) . . ?
O3A Cl1 O3B 62.5(4) . . ?
O4B Cl1 O3B 109.43(10) . . ?
O2A Cl1 O3B 56.5(4) . . ?
O2B Cl1 O3B 109.26(10) . . ?
O1B Cl1 O3B 109.30(10) . . ?
O4A Cl1 O3B 153.3(4) . . ?
O1A Cl1 O3B 97.3(4) . . ?
C1S O1S H1S 109.5 . . ?
H1W1 O1W H1W2 105(3) . . ?
N2 N1 C1 109.5(3) . . ?
N2 N1 H1A 125.2 . . ?
C1 N1 H1A 125.2 . . ?
N1 N2 C3 109.4(3) . . ?
N1 N2 H2B 125.3 . . ?
C3 N2 H2B 125.3 . . ?
N1 C1 C2 107.0(3) . . ?
N1 C1 C10 123.5(3) . . ?
C2 C1 C10 129.5(3) . . ?
C3 C2 C1 107.1(3) . . ?
C3 C2 H2A 126.5 . . ?
C1 C2 H2A 126.5 . . ?
N2 C3 C2 107.0(3) . . ?
N2 C3 C4 123.1(3) . . ?
C2 C3 C4 129.9(3) . . ?
C9 C4 C5 119.4(3) . . ?
C9 C4 C3 119.0(3) . . ?
C5 C4 C3 121.7(3) . . ?
C6 C5 C4 120.2(3) . . ?
C6 C5 H5A 119.9 . . ?
C4 C5 H5A 119.9 . . ?
C5 C6 C7 120.1(3) . . ?
C5 C6 H6A 120.0 . . ?
C7 C6 H6A 120.0 . . ?
C8 C7 C6 119.8(3) . . ?
C8 C7 H7A 120.1 . . ?
C6 C7 H7A 120.1 . . ?
C7 C8 C9 120.5(4) . . ?
C7 C8 H8A 119.7 . . ?
C9 C8 H8A 119.7 . . ?
C8 C9 C4 120.0(3) . . ?
C8 C9 H9A 120.0 . . ?
C4 C9 H9A 120.0 . . ?
C15 C10 C11 119.4(3) . . ?
C15 C10 C1 119.0(3) . . ?
C11 C10 C1 121.6(3) . . ?
C12 C11 C10 119.6(4) . . ?
C12 C11 H11A 120.2 . . ?
C10 C11 H11A 120.2 . . ?
C13 C12 C11 120.2(4) . . ?
C13 C12 H12A 119.9 . . ?
C11 C12 H12A 119.9 . . ?
C14 C13 C12 120.2(4) . . ?
C14 C13 H13A 119.9 . . ?
C12 C13 H13A 119.9 . . ?
C13 C14 C15 120.3(4) . . ?
C13 C14 H14A 119.8 . . ?
C15 C14 H14A 119.8 . . ?
C14 C15 C10 120.3(4) . . ?
C14 C15 H15A 119.9 . . ?
C10 C15 H15A 119.9 . . ?
O1S C1S H1S1 109.5 . . ?
O1S C1S H1S2 109.5 . . ?
H1S1 C1S H1S2 109.5 . . ?
O1S C1S H1S3 109.5 . . ?
H1S1 C1S H1S3 109.5 . . ?
H1S2 C1S H1S3 109.5 . . ?

loop_
_geom_bond_atom_site_label_1
_geom_bond_atom_site_label_2
_geom_bond_distance
_geom_bond_site_symmetry_2
_geom_bond_publ_flag
Cl1 O3A 1.399(2) . ?
Cl1 O4B 1.400(2) . ?
Cl1 O2A 1.402(2) . ?
Cl1 O2B 1.402(2) . ?
Cl1 O1B 1.402(2) . ?
Cl1 O4A 1.403(2) . ?
Cl1 O1A 1.405(2) . ?
Cl1 O3B 1.405(2) . ?
O1S C1S 1.436(7) . ?
O1S H1S 0.8400 . ?
O1W H1W1 0.81(2) . ?
O1W H1W2 0.82(2) . ?
N1 N2 1.340(4) . ?
N1 C1 1.342(4) . ?
N1 H1A 0.8800 . ?
N2 C3 1.345(5) . ?
N2 H2B 0.8800 . ?
C1 C2 1.392(5) . ?
C1 C10 1.468(5) . ?
C2 C3 1.389(5) . ?
C2 H2A 0.9500 . ?
C3 C4 1.466(5) . ?
C4 C9 1.391(5) . ?
C4 C5 1.399(5) . ?
C5 C6 1.384(5) . ?
C5 H5A 0.9500 . ?
C6 C7 1.391(5) . ?
C6 H6A 0.9500 . ?
C7 C8 1.381(5) . ?
C7 H7A 0.9500 . ?
C8 C9 1.386(5) . ?
C8 H8A 0.9500 . ?
C9 H9A 0.9500 . ?
C10 C15 1.389(5) . ?
C10 C11 1.404(5) . ?
C11 C12 1.390(5) . ?
C11 H11A 0.9500 . ?
C12 C13 1.382(6) . ?
C12 H12A 0.9500 . ?
C13 C14 1.378(6) . ?
C13 H13A 0.9500 . ?
C14 C15 1.383(5) . ?
C14 H14A 0.9500 . ?
C15 H15A 0.9500 . ?
C1S H1S1 0.9800 . ?
C1S H1S2 0.9800 . ?
C1S H1S3 0.9800 . ?

loop_
_geom_hbond_atom_site_label_D
_geom_hbond_atom_site_label_H
_geom_hbond_atom_site_label_A
_geom_hbond_distance_DH
_geom_hbond_distance_HA
_geom_hbond_distance_DA
_geom_hbond_angle_DHA
_geom_hbond_site_symmetry_A
O1S H1S O1B 0.84 1.90 2.743(8) 177.1 1_565
O1S H1S O1A 0.84 2.20 3.045(7) 178.0 1_565
O1W H1W1 O1A 0.81(2) 2.03(2) 2.837(6) 177(5) 5_656
O1W H1W1 O1B 0.81(2) 2.27(2) 3.078(8) 171(5) 5_656
O1W H1W1 O3B 0.81(2) 2.50(4) 3.040(8) 125(4) 5_656
O1W H1W2 O2A 0.82(2) 2.02(3) 2.776(5) 153(5) .
O1W H1W2 O3B 0.82(2) 2.14(2) 2.950(8) 170(5) .
N1 H1A O1S 0.88 1.81 2.670(4) 165.9 .
N2 H2B O1W 0.88 1.83 2.689(4) 164.0 .

loop_
_geom_torsion_atom_site_label_1
_geom_torsion_atom_site_label_2
_geom_torsion_atom_site_label_3
_geom_torsion_atom_site_label_4
_geom_torsion
_geom_torsion_site_symmetry_1
_geom_torsion_site_symmetry_2
_geom_torsion_site_symmetry_3
_geom_torsion_site_symmetry_4
_geom_torsion_publ_flag
C1 N1 N2 C3 0.7(4) . . . . ?
N2 N1 C1 C2 -0.6(4) . . . . ?
N2 N1 C1 C10 179.3(3) . . . . ?
N1 C1 C2 C3 0.3(4) . . . . ?
C10 C1 C2 C3 -179.6(3) . . . . ?
N1 N2 C3 C2 -0.5(4) . . . . ?
N1 N2 C3 C4 178.5(3) . . . . ?
C1 C2 C3 N2 0.1(4) . . . . ?
C1 C2 C3 C4 -178.8(3) . . . . ?
N2 C3 C4 C9 -169.1(3) . . . . ?
C2 C3 C4 C9 9.7(5) . . . . ?
N2 C3 C4 C5 10.4(5) . . . . ?
C2 C3 C4 C5 -170.9(3) . . . . ?
C9 C4 C5 C6 0.4(5) . . . . ?
C3 C4 C5 C6 -179.1(3) . . . . ?
C4 C5 C6 C7 -0.5(5) . . . . ?
C5 C6 C7 C8 0.3(6) . . . . ?
C6 C7 C8 C9 0.0(6) . . . . ?
C7 C8 C9 C4 -0.1(6) . . . . ?
C5 C4 C9 C8 -0.1(5) . . . . ?
C3 C4 C9 C8 179.4(3) . . . . ?
N1 C1 C10 C15 169.7(3) . . . . ?
C2 C1 C10 C15 -10.4(6) . . . . ?
N1 C1 C10 C11 -10.5(5) . . . . ?
C2 C1 C10 C11 169.4(4) . . . . ?
C15 C10 C11 C12 -0.1(5) . . . . ?
C1 C10 C11 C12 -179.9(3) . . . . ?
C10 C11 C12 C13 -0.3(6) . . . . ?
C11 C12 C13 C14 0.4(6) . . . . ?
C12 C13 C14 C15 -0.1(6) . . . . ?
C13 C14 C15 C10 -0.2(6) . . . . ?
C11 C10 C15 C14 0.3(5) . . . . ?
C1 C10 C15 C14 -179.8(3) . . . . ?
